data_1516615
loop_
_publ_author_name
'Hopfner, Matthias'
'Wei\&s, Harald'
'Meissner, Dieter'
'Heinemann, Frank W.'
'Kisch, Horst'

_publ_section_title
;
 Semiconductor photocatalysis type B: synthesis of unsaturated \a-amino
 esters from imines and olefins photocatalyzed by silica-supported cadmium
 sulfide
;
_journal_issue 9
_journal_name_full 'Photochemical &amp; Photobiological Sciences'
_journal_page_first 696
_journal_page_last 703
_journal_paper_doi 10.1039/b204569a
_journal_volume 1
_journal_year 2002
_chemical_formula_sum 'C22 H25 N O2'
_chemical_formula_weight 335.43
_chemical_name_systematic ?
_space_group_IT_number 14
_symmetry_cell_setting monoclinic
_symmetry_space_group_name_Hall '-P 2yn'
_symmetry_space_group_name_H-M 'P 1 21/n 1'
_atom_sites_solution_hydrogens difmap
_atom_sites_solution_primary direct
_atom_sites_solution_secondary difmap
_audit_creation_method SHELXL-97
_cell_angle_alpha 90.00
_cell_angle_beta 109.42(2)
_cell_angle_gamma 90.00
_cell_formula_units_Z 4
_cell_length_a 14.560(4)
_cell_length_b 6.584(2)
_cell_length_c 20.801(5)
_cell_measurement_reflns_used 58
_cell_measurement_temperature 298(2)
_cell_measurement_theta_max 11.70
_cell_measurement_theta_min 3.40
_cell_volume 1880.6(9)
_computing_cell_refinement 'P3/PC (Siemens Analytical X-Ray Instr., 1989)'
_computing_data_collection 'P3/PC (Siemens Analytical X-Ray Instr., 1989)'
_computing_data_reduction 'XDISK (Siemens Analytical X-Ray Instr. , 1989)'
_computing_molecular_graphics 'SHELXTL 5.1 (Bruker AXS, 1998)'
_computing_publication_material 'SHELXTL 5.1 (Bruker AXS, 1998)'
_computing_structure_refinement 'SHELXTL 5.1 (Bruker AXS, 1998)'
_computing_structure_solution 'SHELXTL 5.1 (Bruker AXS, 1998)'
_diffrn_ambient_temperature 298(2)
_diffrn_measured_fraction_theta_full 1.000
_diffrn_measured_fraction_theta_max 1.000
_diffrn_measurement_device_type 'Nicolet R3m/V'
_diffrn_measurement_method 'profile data from \w-scans'
_diffrn_radiation_monochromator graphite
_diffrn_radiation_source 'fine-focus sealed tube'
_diffrn_radiation_type MoK\a
_diffrn_radiation_wavelength 0.71073
_diffrn_reflns_av_R_equivalents 0.0555
_diffrn_reflns_av_sigmaI/netI 0.1967
_diffrn_reflns_limit_h_max 17
_diffrn_reflns_limit_h_min -18
_diffrn_reflns_limit_k_max 8
_diffrn_reflns_limit_k_min -1
_diffrn_reflns_limit_l_max 26
_diffrn_reflns_limit_l_min -1
_diffrn_reflns_number 5235
_diffrn_reflns_theta_full 27.00
_diffrn_reflns_theta_max 27.00
_diffrn_reflns_theta_min 2.07
_diffrn_standards_decay_% 8.66
_diffrn_standards_interval_count 100
_diffrn_standards_number 3
_exptl_absorpt_coefficient_mu 0.075
_exptl_crystal_colour colorless
_exptl_crystal_density_diffrn 1.185
_exptl_crystal_density_method 'not measured'
_exptl_crystal_description platelet
_exptl_crystal_F_000 720
_exptl_crystal_size_max 0.55
_exptl_crystal_size_mid 0.45
_exptl_crystal_size_min 0.10
_refine_diff_density_max 0.164
_refine_diff_density_min -0.163
_refine_diff_density_rms 0.035
_refine_ls_extinction_method none
_refine_ls_goodness_of_fit_ref 0.706
_refine_ls_hydrogen_treatment noref
_refine_ls_matrix_type full
_refine_ls_number_parameters 226
_refine_ls_number_reflns 4114
_refine_ls_number_restraints 0
_refine_ls_restrained_S_all 0.706
_refine_ls_R_factor_all 0.2126
_refine_ls_R_factor_gt 0.0531
_refine_ls_shift/su_max 0.016
_refine_ls_shift/su_mean 0.001
_refine_ls_structure_factor_coef Fsqd
_refine_ls_weighting_details 'calc w=1/[\s^2^(Fo^2^)+(0.0365P)^2^+0.0000P] where P=(Fo^2^+2Fc^2^)/3'
_refine_ls_weighting_scheme calc
_refine_ls_wR_factor_gt 0.0856
_refine_ls_wR_factor_ref 0.1176
_reflns_number_gt 1176
_reflns_number_total 4114
_reflns_threshold_expression >2sigma(I)
_cod_data_source_file b204569a.txt
_cod_data_source_block mh9903
_cod_original_sg_symbol_H-M P2(1)/n
_cod_database_code 1516615

loop_
_symmetry_equiv_pos_as_xyz
'x, y, z'
'-x+1/2, y+1/2, -z+1/2'
'-x, -y, -z'
'x-1/2, -y-1/2, z-1/2'

loop_
_atom_site_label
_atom_site_type_symbol
_atom_site_fract_x
_atom_site_fract_y
_atom_site_fract_z
_atom_site_U_iso_or_equiv
_atom_site_adp_type
_atom_site_occupancy
_atom_site_symmetry_multiplicity
_atom_site_calc_flag
N1 N 0.45658(16) 0.5938(4) 0.21808(13) 0.0420(7) Uani 1 1 d
O1 O 0.41546(18) 1.1196(4) 0.17935(13) 0.0730(8) Uani 1 1 d
O2 O 0.33623(14) 0.8931(3) 0.21999(11) 0.0529(6) Uani 1 1 d
C1 C 0.4499(2) 0.7597(4) 0.17035(16) 0.0385(8) Uani 1 1 d
C2 C 0.3808(2) 0.6888(5) 0.09708(15) 0.0413(8) Uani 1 1 d
C3 C 0.4288(2) 0.5224(5) 0.06724(16) 0.0527(9) Uani 1 1 d
C4 C 0.3564(3) 0.4220(5) 0.00511(17) 0.0662(11) Uani 1 1 d
C5 C 0.2741(2) 0.3235(5) 0.02238(17) 0.0628(10) Uani 1 1 d
C6 C 0.2338(2) 0.4611(6) 0.06426(16) 0.0527(10) Uani 1 1 d
C7 C 0.2814(2) 0.6213(5) 0.09728(16) 0.0503(9) Uani 1 1 d
C8 C 0.1352(2) 0.4017(6) 0.06753(18) 0.0867(13) Uani 1 1 d
C12 C 0.4991(2) 0.6093(5) 0.28869(17) 0.0439(8) Uani 1 1 d
C13 C 0.4926(2) 0.4418(6) 0.32820(18) 0.0566(10) Uani 1 1 d
C14 C 0.5337(3) 0.4507(7) 0.3990(2) 0.0740(12) Uani 1 1 d
C15 C 0.5813(3) 0.6214(8) 0.43145(19) 0.0834(14) Uani 1 1 d
C16 C 0.5892(2) 0.7830(6) 0.3925(2) 0.0702(12) Uani 1 1 d
C17 C 0.5484(2) 0.7822(5) 0.32102(17) 0.0539(10) Uani 1 1 d
C18 C 0.5505(2) 0.8155(5) 0.16514(17) 0.0468(9) Uani 1 1 d
C19 C 0.5604(3) 0.9805(6) 0.1260(2) 0.0712(12) Uani 1 1 d
C20 C 0.6514(4) 1.0218(7) 0.1193(2) 0.0918(15) Uani 1 1 d
C21 C 0.7292(3) 0.9013(9) 0.1494(2) 0.0954(18) Uani 1 1 d
C22 C 0.7194(3) 0.7337(8) 0.1861(2) 0.0858(15) Uani 1 1 d
C23 C 0.6299(2) 0.6896(6) 0.19352(17) 0.0631(11) Uani 1 1 d
C24 C 0.4011(2) 0.9457(5) 0.19027(16) 0.0447(8) Uani 1 1 d
C25 C 0.2784(2) 1.0568(5) 0.23318(18) 0.0713(11) Uani 1 1 d
H1 H 0.4340 0.4900 0.2040 0.080 Uiso 1 1 d
H2 H 0.3718 0.8164 0.0630 0.080 Uiso 1 1 d
H3A H 0.4810 0.5888 0.0548 0.080 Uiso 1 1 d
H3B H 0.4558 0.4083 0.1025 0.080 Uiso 1 1 d
H4A H 0.3901 0.3138 -0.0141 0.080 Uiso 1 1 d
H4B H 0.3281 0.5403 -0.0308 0.080 Uiso 1 1 d
H5A H 0.2207 0.2838 -0.0203 0.080 Uiso 1 1 d
H5B H 0.2946 0.2022 0.0496 0.080 Uiso 1 1 d
H7 H 0.2497 0.7093 0.1224 0.080 Uiso 1 1 d
H8A H 0.1127 0.4894 0.0988 0.080 Uiso 1 1 d
H8B H 0.0839 0.4165 0.0201 0.080 Uiso 1 1 d
H8C H 0.1306 0.2456 0.0850 0.080 Uiso 1 1 d
H13 H 0.4622 0.3133 0.3058 0.080 Uiso 1 1 d
H14 H 0.5296 0.3406 0.4227 0.080 Uiso 1 1 d
H15 H 0.6081 0.6226 0.4820 0.080 Uiso 1 1 d
H16 H 0.6216 0.9098 0.4143 0.080 Uiso 1 1 d
H17 H 0.5597 0.8932 0.2956 0.080 Uiso 1 1 d
H19 H 0.4980 1.0752 0.1027 0.080 Uiso 1 1 d
H20 H 0.6520 1.1472 0.0915 0.080 Uiso 1 1 d
H21 H 0.7912 0.9306 0.1457 0.080 Uiso 1 1 d
H22 H 0.7758 0.6319 0.2083 0.080 Uiso 1 1 d
H23 H 0.6247 0.5704 0.2213 0.080 Uiso 1 1 d
H25A H 0.2569 1.1426 0.1974 0.080 Uiso 1 1 d
H25B H 0.2340 0.9971 0.2511 0.080 Uiso 1 1 d
H25C H 0.3167 1.1258 0.2697 0.080 Uiso 1 1 d

loop_
_atom_site_aniso_label
_atom_site_aniso_U_11
_atom_site_aniso_U_22
_atom_site_aniso_U_33
_atom_site_aniso_U_23
_atom_site_aniso_U_13
_atom_site_aniso_U_12
N1 0.0455(15) 0.0319(16) 0.0474(17) 0.0009(15) 0.0139(13) 0.0001(14)
O1 0.101(2) 0.0389(14) 0.102(2) 0.0069(16) 0.0636(17) 0.0018(15)
O2 0.0529(14) 0.0421(14) 0.0749(17) -0.0052(14) 0.0362(13) 0.0006(13)
C1 0.0412(18) 0.0296(19) 0.049(2) 0.0013(18) 0.0200(17) -0.0039(17)
C2 0.0445(19) 0.038(2) 0.041(2) -0.0018(18) 0.0139(16) -0.0045(17)
C3 0.048(2) 0.056(2) 0.061(2) -0.016(2) 0.0270(18) -0.0115(19)
C4 0.068(2) 0.069(3) 0.069(3) -0.025(2) 0.032(2) -0.014(2)
C5 0.058(2) 0.067(3) 0.057(2) -0.007(2) 0.0105(19) -0.014(2)
C6 0.041(2) 0.073(3) 0.041(2) 0.005(2) 0.0105(17) -0.005(2)
C7 0.045(2) 0.064(3) 0.043(2) -0.006(2) 0.0162(17) -0.002(2)
C8 0.061(2) 0.132(4) 0.070(3) -0.016(3) 0.025(2) -0.033(3)
C12 0.0323(17) 0.052(2) 0.049(2) 0.000(2) 0.0150(16) 0.0018(18)
C13 0.048(2) 0.063(3) 0.060(3) 0.020(2) 0.0187(19) 0.005(2)
C14 0.065(3) 0.093(3) 0.065(3) 0.029(3) 0.022(2) 0.018(3)
C15 0.068(3) 0.132(4) 0.045(3) 0.008(3) 0.013(2) 0.023(3)
C16 0.056(2) 0.090(3) 0.057(3) -0.021(3) 0.010(2) 0.009(3)
C17 0.054(2) 0.055(2) 0.052(2) -0.006(2) 0.0177(19) -0.004(2)
C18 0.047(2) 0.047(2) 0.051(2) -0.005(2) 0.0223(18) -0.0092(19)
C19 0.073(3) 0.058(3) 0.101(3) -0.001(3) 0.054(2) -0.011(2)
C20 0.102(3) 0.077(3) 0.121(4) -0.016(3) 0.070(3) -0.037(3)
C21 0.064(3) 0.146(5) 0.092(4) -0.048(4) 0.046(3) -0.044(3)
C22 0.051(3) 0.140(4) 0.069(3) -0.011(3) 0.024(2) -0.002(3)
C23 0.045(2) 0.088(3) 0.061(3) -0.005(2) 0.0245(19) -0.002(2)
C24 0.048(2) 0.042(2) 0.047(2) -0.003(2) 0.0195(17) -0.007(2)
C25 0.080(3) 0.055(2) 0.093(3) -0.009(2) 0.049(2) 0.012(2)

loop_
_atom_type_symbol
_atom_type_description
_atom_type_scat_dispersion_real
_atom_type_scat_dispersion_imag
_atom_type_scat_source
C C 0.0033 0.0016 'International Tables Vol C Tables 4.2.6.8 and 6.1.1.4'
H H 0.0000 0.0000 'International Tables Vol C Tables 4.2.6.8 and 6.1.1.4'
N N 0.0061 0.0033 'International Tables Vol C Tables 4.2.6.8 and 6.1.1.4'
O O 0.0106 0.0060 'International Tables Vol C Tables 4.2.6.8 and 6.1.1.4'

loop_
_geom_angle_atom_site_label_1
_geom_angle_atom_site_label_2
_geom_angle_atom_site_label_3
_geom_angle
C12 N1 C1 124.6(3)
C12 N1 H1 116.6
C1 N1 H1 118.7
C24 O2 C25 116.1(3)
N1 C1 C24 110.2(2)
N1 C1 C18 112.0(3)
C24 C1 C18 111.2(3)
N1 C1 C2 108.1(2)
C24 C1 C2 106.9(2)
C18 C1 C2 108.3(2)
C7 C2 C3 110.8(3)
C7 C2 C1 112.5(2)
C3 C2 C1 111.6(2)
C7 C2 H2 108.8
C3 C2 H2 105.2
C1 C2 H2 107.5
C4 C3 C2 111.9(3)
C4 C3 H3A 110.4
C2 C3 H3A 106.5
C4 C3 H3B 106.3
C2 C3 H3B 110.4
H3A C3 H3B 111.4
C5 C4 C3 111.4(3)
C5 C4 H4A 108.5
C3 C4 H4A 110.5
C5 C4 H4B 109.2
C3 C4 H4B 106.0
H4A C4 H4B 111.2
C6 C5 C4 111.9(3)
C6 C5 H5A 109.5
C4 C5 H5A 110.2
C6 C5 H5B 105.2
C4 C5 H5B 112.3
H5A C5 H5B 107.5
C7 C6 C5 122.9(3)
C7 C6 C8 121.6(3)
C5 C6 C8 115.4(3)
C6 C7 C2 124.6(3)
C6 C7 H7 119.0
C2 C7 H7 116.3
C6 C8 H8A 113.6
C6 C8 H8B 109.4
H8A C8 H8B 106.1
C6 C8 H8C 114.9
H8A C8 H8C 104.7
H8B C8 H8C 107.6
C17 C12 C13 119.1(3)
C17 C12 N1 123.0(3)
C13 C12 N1 117.9(3)
C14 C13 C12 119.9(4)
C14 C13 H13 119.9
C12 C13 H13 120.1
C15 C14 C13 121.5(4)
C15 C14 H14 120.7
C13 C14 H14 117.8
C16 C15 C14 118.3(4)
C16 C15 H15 122.8
C14 C15 H15 118.9
C15 C16 C17 122.3(4)
C15 C16 H16 120.4
C17 C16 H16 117.2
C12 C17 C16 118.9(3)
C12 C17 H17 121.2
C16 C17 H17 119.7
C23 C18 C19 118.8(3)
C23 C18 C1 120.2(3)
C19 C18 C1 120.6(3)
C18 C19 C20 119.5(4)
C18 C19 H19 118.7
C20 C19 H19 121.7
C21 C20 C19 120.9(4)
C21 C20 H20 125.4
C19 C20 H20 113.7
C20 C21 C22 120.1(4)
C20 C21 H21 121.0
C22 C21 H21 118.9
C21 C22 C23 120.2(4)
C21 C22 H22 123.4
C23 C22 H22 116.4
C18 C23 C22 120.5(4)
C18 C23 H23 120.4
C22 C23 H23 119.1
O1 C24 O2 122.0(3)
O1 C24 C1 125.7(3)
O2 C24 C1 112.3(3)
O2 C25 H25A 112.0
O2 C25 H25B 106.6
H25A C25 H25B 119.7
O2 C25 H25C 107.4
H25A C25 H25C 109.1
H25B C25 H25C 101.0

loop_
_geom_bond_atom_site_label_1
_geom_bond_atom_site_label_2
_geom_bond_distance
N1 C12 1.395(3)
N1 C1 1.457(3)
N1 H1 0.7723
O1 C24 1.199(3)
O2 C24 1.336(3)
O2 C25 1.449(3)
C1 C24 1.540(4)
C1 C18 1.548(4)
C1 C2 1.592(4)
C2 C7 1.516(4)
C2 C3 1.537(4)
C2 H2 1.0792
C3 C4 1.520(4)
C3 H3A 0.9828
C3 H3B 1.0319
C4 C5 1.508(4)
C4 H4A 1.0188
C4 H4B 1.0626
C5 C6 1.504(4)
C5 H5A 0.9999
C5 H5B 0.9673
C6 C7 1.322(4)
C6 C8 1.511(4)
C7 H7 0.9911
C8 H8A 1.0034
C8 H8B 1.0245
C8 H8C 1.0994
C12 C17 1.393(4)
C12 C13 1.397(4)
C13 C14 1.395(5)
C13 H13 0.9959
C14 C15 1.374(5)
C14 H14 0.8898
C15 C16 1.366(5)
C15 H15 0.9922
C16 C17 1.406(4)
C16 H16 0.9906
C17 H17 0.9487
C18 C23 1.386(4)
C18 C19 1.393(4)
C19 C20 1.405(5)
C19 H19 1.0756
C20 C21 1.353(6)
C20 H20 1.0107
C21 C22 1.376(6)
C21 H21 0.9519
C22 C23 1.392(4)
C22 H22 1.0420
C23 H23 0.9930
C25 H25A 0.9031
C25 H25B 0.9343
C25 H25C 0.9021
